data_9008560
loop_
_publ_author_name
'Wyckoff, R. W. G.'

_publ_section_title
;
 Second edition. Interscience Publishers, New York, New York
;
_journal_name_full 'Crystal Structures'
_journal_page_first 7
_journal_page_last 83
_journal_volume 1
_journal_year 1963
_chemical_formula_sum B
_chemical_name_common Boron
_chemical_name_mineral Boron
_space_group_IT_number 134
_symmetry_space_group_name_Hall 'P 4n 2 -1n'
_symmetry_space_group_name_H-M 'P 42/n n m :1'
_cell_angle_alpha 90
_cell_angle_beta 90
_cell_angle_gamma 90
_cell_length_a 8.74
_cell_length_b 8.74
_cell_length_c 5.03
_cell_formula_units_Z 50
_cell_volume 384.230
_database_code_amcsd 0011238
_exptl_crystal_density_diffrn 2.336
_cod_original_sg_symbol_H-M 'P 42/n n m'
_cod_database_code 9008560

loop_
_space_group_symop_operation_xyz
x,y,z
-y,-x,z
1/2+y,1/2+x,1/2-z
y,-x,-z
1/2-y,1/2+x,1/2+z
1/2+x,1/2-y,1/2+z
-x,y,-z
1/2+x,1/2+y,1/2-z
-x,-y,z
y,x,z
1/2-y,1/2-x,1/2-z
-y,x,-z
1/2+y,1/2-x,1/2+z
1/2-x,1/2+y,1/2+z
x,-y,-z
1/2-x,1/2-y,1/2-z

loop_
_atom_site_label
_atom_site_fract_x
_atom_site_fract_y
_atom_site_fract_z
B1 0.32500 0.08800 0.40000
B2 0.22700 0.08100 0.08800
B3 0.12100 0.12100 0.38300
B4 0.24500 0.24500 0.58400
B5 0.00000 0.00000 0.50000

loop_
_cod_related_entry_id
_cod_related_entry_database
_cod_related_entry_code
1 AMCSD 0011238
